data_7225295
loop_
_publ_author_name
'Shi, Dongying'
'Zeng, Le'
'Ming, Zheng'
'He, Cheng'
'Meng, Changgong'
'Duan, Chun-ying'

_publ_section_title
;
 A breathing MOF: Direct crystallographic observation of the
 site-selective C(sp3)--H functionalization
;
_journal_name_full 'RSC Adv.'
_journal_paper_doi 10.1039/C6RA07100G
_journal_year 2016
_chemical_formula_sum 'C51 H51 Cu2 N12 O44 W10'
_chemical_formula_weight 3501.62
_chemical_name_systematic
; 
 ? 
;
_space_group_IT_number 2
_symmetry_cell_setting triclinic
_symmetry_space_group_name_Hall '-P 1'
_symmetry_space_group_name_H-M 'P -1'
_atom_sites_solution_hydrogens geom
_atom_sites_solution_primary direct
_atom_sites_solution_secondary difmap
_audit_creation_method SHELXL-97
_audit_update_record
;
2015-12-18 deposited with the CCDC.
2016-05-16 downloaded from the CCDC.
;
_cell_angle_alpha 81.4810(10)
_cell_angle_beta 86.3570(10)
_cell_angle_gamma 70.6300(10)
_cell_formula_units_Z 2
_cell_length_a 12.8423(8)
_cell_length_b 12.9467(8)
_cell_length_c 23.9678(14)
_cell_measurement_reflns_used 9806
_cell_measurement_temperature 180(2)
_cell_measurement_theta_max 27.48
_cell_measurement_theta_min 2.24
_cell_volume 3717.5(4)
_computing_cell_refinement 'Bruker SAINT'
_computing_data_collection 'Bruker APEX2'
_computing_data_reduction 'Bruker SAINT'
_computing_molecular_graphics 'Bruker SHELXTL'
_computing_publication_material 'Bruker SHELXTL'
_computing_structure_refinement 'SHELXL-97 (Sheldrick, 2008)'
_computing_structure_solution 'SHELXS-97 (Sheldrick, 2008)'
_diffrn_ambient_temperature 180(2)
_diffrn_measured_fraction_theta_full 0.998
_diffrn_measured_fraction_theta_max 0.998
_diffrn_measurement_device_type 'Bruker APEX-II CCD'
_diffrn_measurement_method '\f and \w scans'
_diffrn_radiation_monochromator graphite
_diffrn_radiation_source 'fine-focus sealed tube'
_diffrn_radiation_type MoK\a
_diffrn_radiation_wavelength 0.71073
_diffrn_reflns_av_R_equivalents 0.0946
_diffrn_reflns_av_sigmaI/netI 0.0821
_diffrn_reflns_limit_h_max 16
_diffrn_reflns_limit_h_min -16
_diffrn_reflns_limit_k_max 16
_diffrn_reflns_limit_k_min -16
_diffrn_reflns_limit_l_max 31
_diffrn_reflns_limit_l_min -31
_diffrn_reflns_number 107967
_diffrn_reflns_theta_full 27.50
_diffrn_reflns_theta_max 27.50
_diffrn_reflns_theta_min 1.95
_exptl_absorpt_coefficient_mu 16.067
_exptl_absorpt_correction_T_max 0.1414
_exptl_absorpt_correction_T_min 0.1027
_exptl_absorpt_correction_type empirical
_exptl_absorpt_process_details SADABS
_exptl_crystal_colour orange
_exptl_crystal_density_diffrn 3.128
_exptl_crystal_density_method 'not measured'
_exptl_crystal_description block
_exptl_crystal_F_000 3182
_exptl_crystal_size_max 0.26
_exptl_crystal_size_mid 0.22
_exptl_crystal_size_min 0.20
_refine_diff_density_max 3.330
_refine_diff_density_min -3.711
_refine_diff_density_rms 0.390
_refine_ls_extinction_method none
_refine_ls_goodness_of_fit_ref 1.075
_refine_ls_hydrogen_treatment constr
_refine_ls_matrix_type full
_refine_ls_number_parameters 1083
_refine_ls_number_reflns 17030
_refine_ls_number_restraints 126
_refine_ls_restrained_S_all 1.074
_refine_ls_R_factor_all 0.1221
_refine_ls_R_factor_gt 0.0762
_refine_ls_shift/su_max 0.001
_refine_ls_shift/su_mean 0.000
_refine_ls_structure_factor_coef Fsqd
_refine_ls_weighting_details 'calc w=1/[\s^2^(Fo^2^)+(0.0354P)^2^+172.1003P] where P=(Fo^2^+2Fc^2^)/3'
_refine_ls_weighting_scheme calc
_refine_ls_wR_factor_gt 0.1252
_refine_ls_wR_factor_ref 0.1363
_reflns_number_gt 11862
_reflns_number_total 17030
_reflns_threshold_expression >2sigma(I)
_cod_data_source_file c6ra07100g2.cif
_cod_data_source_block DT-DPDO
_cod_depositor_comments
;
The following automatic conversions were performed:

'_symmetry_cell_setting' value 'Triclinic' changed to 'triclinic'
according to
/usr/data/users/saulius/crontab/automatic-downloads/rss-feeds/RSC/lib/dictionaries/cif_core.dic
dictionary named 'cif_core.dic' version 2.4.2 from 2011-04-26.

Automatic conversion script
Id: cif_fix_values 4268 2015-11-12 08:31:59Z antanas 
;
_cod_original_sg_symbol_H-M P-1
_cod_database_code 7225295

loop_
_symmetry_equiv_pos_as_xyz
'x, y, z'
'-x, -y, -z'

loop_
_atom_site_label
_atom_site_type_symbol
_atom_site_fract_x
_atom_site_fract_y
_atom_site_fract_z
_atom_site_U_iso_or_equiv
_atom_site_adp_type
_atom_site_occupancy
_atom_site_symmetry_multiplicity
_atom_site_calc_flag
_atom_site_refinement_flags
W1 W 0.17943(5) 0.05207(5) 0.43281(3) 0.01413(14) Uani 1 1 d .
W2 W 0.14177(5) 0.07806(5) 0.56660(3) 0.01313(14) Uani 1 1 d .
W3 W 0.08007(5) -0.19044(5) 0.58977(3) 0.01490(15) Uani 1 1 d .
W4 W 0.11785(5) -0.21770(5) 0.45633(3) 0.01354(14) Uani 1 1 d .
W5 W -0.07374(5) -0.29901(5) 0.52861(3) 0.01547(15) Uani 1 1 d .
W6 W 0.82628(5) 0.46234(6) 0.07808(3) 0.01850(16) Uani 1 1 d .
W7 W 1.15355(6) 0.58086(6) 0.05362(3) 0.02083(16) Uani 1 1 d .
W8 W 0.89476(6) 0.72814(6) 0.03813(3) 0.02138(16) Uani 1 1 d .
W9 W 0.91740(6) 0.20778(6) 0.04637(3) 0.02563(18) Uani 1 1 d .
W10 W 1.08582(6) 0.31653(6) 0.09318(3) 0.02188(17) Uani 1 1 d .
Cu1 Cu 0.47522(16) 0.23555(18) 1.73107(8) 0.0214(5) Uani 1 1 d .
Cu2 Cu 0.52839(16) 0.23397(19) 1.22880(8) 0.0236(5) Uani 1 1 d .
O1 O 0.1064(8) -0.0547(8) 0.5747(4) 0.012(2) Uani 1 1 d .
O2 O 0.1446(8) -0.0778(8) 0.4462(4) 0.012(2) Uani 1 1 d .
O3 O 1.1152(10) 0.4506(10) 0.0690(5) 0.026(3) Uani 1 1 d .
O4 O 0.8624(9) 0.5881(9) 0.0575(5) 0.020(3) Uani 1 1 d .
O5 O 0.2260(9) 0.0512(9) 0.6223(4) 0.020(3) Uani 1 1 d .
O6 O 0.1816(8) -0.2424(8) 0.5291(4) 0.011(2) Uani 1 1 d .
O7 O -0.0306(8) -0.1389(8) 0.5125(4) 0.011(2) Uani 1 1 d .
O8 O 0.0282(9) -0.3136(8) 0.5867(4) 0.016(2) Uani 1 1 d .
O9 O 0.0585(9) -0.3323(9) 0.4793(5) 0.018(2) Uani 1 1 d .
O10 O 0.2432(9) 0.0240(9) 0.5063(4) 0.017(2) Uani 1 1 d .
O11 O 0.2244(9) -0.2870(9) 0.4158(4) 0.018(2) Uani 1 1 d .
O12 O 0.0608(9) 0.1180(8) 0.3794(4) 0.015(2) Uani 1 1 d .
O13 O 0.1495(9) 0.2238(8) 0.5393(4) 0.015(2) Uani 1 1 d .
O14 O 0.8223(9) 0.7433(10) -0.0312(4) 0.020(3) Uani 1 1 d .
O15 O -0.0023(8) 0.1510(8) 0.5967(4) 0.012(2) Uani 1 1 d .
O16 O 1.0174(9) 0.6612(9) 0.0871(5) 0.020(3) Uani 1 1 d .
O17 O 0.7549(9) 0.4798(9) 0.0082(5) 0.020(3) Uani 1 1 d .
O18 O 0.1844(9) 0.2049(9) 0.4307(4) 0.015(2) Uani 1 1 d .
O19 O 0.7189(10) 0.5061(10) 0.1243(5) 0.026(3) Uani 1 1 d .
O20 O 1.1735(10) 0.2674(10) 0.1486(5) 0.029(3) Uani 1 1 d .
O21 O 0.2934(9) 0.0155(10) 0.3907(5) 0.023(3) Uani 1 1 d .
O22 O 0.8171(10) 0.3087(10) 0.0874(5) 0.027(3) Uani 1 1 d .
O23 O -0.1040(10) -0.4194(9) 0.5391(5) 0.028(3) Uani 1 1 d .
O24 O 1.2452(10) 0.5565(11) 0.1056(5) 0.030(3) Uani 1 1 d .
O25 O 0.9511(9) 0.3976(10) 0.1267(5) 0.021(3) Uani 1 1 d .
O26 O 0.8351(10) 0.2764(10) -0.0197(5) 0.027(3) Uani 1 1 d .
O27 O 0.9653(9) 0.3638(9) 0.0209(5) 0.021(3) Uani 1 1 d .
O28 O 0.1587(10) -0.2489(9) 0.6486(5) 0.024(3) Uani 1 1 d .
O29 O 0.7933(10) 0.8032(10) 0.0799(5) 0.027(3) Uani 1 1 d .
O30 O 1.0293(9) 0.1937(9) 0.0983(5) 0.024(3) Uani 1 1 d .
O31 O 0.9582(10) 0.8349(9) 0.0068(5) 0.026(3) Uani 1 1 d .
O32 O 0.8819(12) 0.0905(11) 0.0643(6) 0.041(4) Uani 1 1 d .
O41 O 0.3805(9) 0.3566(10) 1.7689(5) 0.026(3) Uani 1 1 d U
O43 O 0.5800(10) 0.1175(10) 1.6944(5) 0.029(3) Uani 1 1 d .
O44 O 1.3342(10) -0.2002(12) 1.8161(5) 0.035(3) Uani 1 1 d U
O45 O 0.4677(9) 0.3639(10) 1.1739(4) 0.022(3) Uani 1 1 d .
O46 O 0.5705(10) 0.1844(12) 0.7959(5) 0.039(4) Uani 1 1 d .
O47 O 0.5941(9) 0.1089(10) 1.2859(4) 0.023(3) Uani 1 1 d .
O48 O 0.3969(9) 0.3019(10) 1.6608(5) 0.025(3) Uani 1 1 d .
O49 O 0.4673(13) 0.1128(12) 1.1856(5) 0.046(4) Uani 1 1 d .
C1 C 0.2026(15) 0.3702(16) 1.7973(7) 0.028(4) Uani 1 1 d .
H1A H 0.2304 0.3107 1.8266 0.034 Uiso 1 1 calc R
C2 C 0.0898(13) 0.4245(14) 1.7932(7) 0.022(4) Uani 1 1 d U
H2A H 0.0412 0.4047 1.8210 0.026 Uiso 1 1 calc R
C3 C 0.0474(13) 0.5075(15) 1.7489(7) 0.021(4) Uani 1 1 d .
C4 C 0.1226(14) 0.5350(14) 1.7112(7) 0.022(4) Uani 1 1 d .
H4A H 0.0967 0.5929 1.6809 0.027 Uiso 1 1 calc R
C5 C 0.2342(13) 0.4807(14) 1.7163(7) 0.021(4) Uani 1 1 d .
H5A H 0.2845 0.4990 1.6890 0.026 Uiso 1 1 calc R
C6 C -0.2611(16) 0.5735(17) 1.7636(7) 0.033(5) Uani 1 1 d .
H6A H -0.3123 0.5415 1.7829 0.040 Uiso 1 1 calc R
C7 C -0.1504(14) 0.5211(15) 1.7704(7) 0.026(4) Uani 1 1 d .
H7A H -0.1260 0.4534 1.7950 0.032 Uiso 1 1 calc R
C8 C -0.0729(14) 0.5630(15) 1.7427(6) 0.022(4) Uani 1 1 d .
C9 C -0.1143(15) 0.6658(15) 1.7083(7) 0.025(4) Uani 1 1 d .
H9A H -0.0647 0.7014 1.6905 0.030 Uiso 1 1 calc R
C10 C -0.2251(13) 0.7142(14) 1.7005(7) 0.022(4) Uani 1 1 d .
H10A H -0.2512 0.7794 1.6743 0.027 Uiso 1 1 calc R
C11 C 0.7145(15) -0.0203(15) 1.7430(7) 0.025(4) Uani 1 1 d .
H11A H 0.6624 -0.0573 1.7545 0.030 Uiso 1 1 calc R
C12 C 0.8256(15) -0.0692(17) 1.7591(7) 0.029(4) Uani 1 1 d .
H12A H 0.8483 -0.1377 1.7832 0.035 Uiso 1 1 calc R
C13 C 0.9021(13) -0.0161(14) 1.7392(6) 0.018(4) Uani 1 1 d .
C14 C 0.8637(14) 0.0840(16) 1.7059(8) 0.033(5) Uani 1 1 d .
H14A H 0.9134 0.1220 1.6911 0.039 Uiso 1 1 calc R
C15 C 0.7546(14) 0.1287(17) 1.6939(8) 0.031(4) Uani 1 1 d .
H15A H 0.7291 0.1993 1.6718 0.037 Uiso 1 1 calc R
C16 C 1.1916(16) -0.049(2) 1.7780(11) 0.060(8) Uani 1 1 d .
H16A H 1.2351 -0.0033 1.7804 0.072 Uiso 1 1 calc R
C17 C 1.0869(15) -0.0040(18) 1.7597(11) 0.049(6) Uani 1 1 d .
H17A H 1.0584 0.0736 1.7487 0.059 Uiso 1 1 calc R
C18 C 1.0203(14) -0.0665(15) 1.7566(7) 0.026(4) Uani 1 1 d U
C19 C 1.0684(14) -0.1792(15) 1.7706(7) 0.027(4) Uani 1 1 d .
H19A H 1.0263 -0.2264 1.7682 0.033 Uiso 1 1 calc R
C20 C 1.1761(14) -0.2244(17) 1.7881(8) 0.031(5) Uani 1 1 d .
H20A H 1.2087 -0.3022 1.7967 0.038 Uiso 1 1 calc R
C21 C 0.5594(15) 0.3650(14) 1.0873(7) 0.024(4) Uani 1 1 d .
H21A H 0.6141 0.3857 1.1034 0.028 Uiso 1 1 calc R
C22 C 0.5671(13) 0.3510(15) 1.0318(7) 0.023(4) Uani 1 1 d .
H22A H 0.6268 0.3628 1.0093 0.027 Uiso 1 1 calc R
C23 C 0.4906(14) 0.3204(13) 1.0083(6) 0.018(4) Uani 1 1 d .
C24 C 0.4003(13) 0.3118(14) 1.0414(6) 0.019(4) Uani 1 1 d .
H24A H 0.3420 0.2967 1.0253 0.023 Uiso 1 1 calc R
C25 C 0.3953(14) 0.3250(14) 1.0966(7) 0.021(4) Uani 1 1 d .
H25A H 0.3345 0.3167 1.1193 0.025 Uiso 1 1 calc R
C26 C 0.4599(15) 0.2113(15) 0.8755(8) 0.028(4) Uani 1 1 d .
H26A H 0.4161 0.1736 0.8624 0.034 Uiso 1 1 calc R
C27 C 0.4373(15) 0.2468(16) 0.9273(6) 0.027(4) Uani 1 1 d .
H27A H 0.3752 0.2375 0.9485 0.032 Uiso 1 1 calc R
C28 C 0.5019(13) 0.2953(16) 0.9493(8) 0.029(4) Uani 1 1 d .
C29 C 0.5808(16) 0.322(2) 0.9119(8) 0.041(6) Uani 1 1 d .
H29A H 0.6229 0.3635 0.9233 0.049 Uiso 1 1 calc R
C30 C 0.5970(18) 0.291(2) 0.8604(8) 0.047(6) Uani 1 1 d .
H30A H 0.6485 0.3126 0.8353 0.057 Uiso 1 1 calc R
C31 C 0.5042(14) 0.0819(15) 1.3703(7) 0.026(4) Uani 1 1 d .
H31A H 0.4735 0.0358 1.3543 0.032 Uiso 1 1 calc R
C32 C 0.4807(12) 0.1020(14) 1.4261(7) 0.019(4) Uani 1 1 d .
H32A H 0.4319 0.0707 1.4482 0.023 Uiso 1 1 calc R
C33 C 0.5285(13) 0.1678(13) 1.4497(7) 0.018(3) Uani 1 1 d U
C34 C 0.5980(14) 0.2124(15) 1.4156(7) 0.025(4) Uani 1 1 d .
H34A H 0.6322 0.2571 1.4304 0.031 Uiso 1 1 calc R
C35 C 0.6184(13) 0.1927(14) 1.3604(7) 0.019(4) Uani 1 1 d .
H35A H 0.6658 0.2241 1.3371 0.023 Uiso 1 1 calc R
C36 C 0.5274(12) 0.2751(13) 1.5866(6) 0.015(3) Uani 1 1 d U
H36A H 0.5704 0.3072 1.6048 0.019 Uiso 1 1 calc R
C37 C 0.5591(14) 0.2423(13) 1.5341(6) 0.018(4) Uani 1 1 d .
H37A H 0.6245 0.2515 1.5166 0.021 Uiso 1 1 calc R
C38 C 0.4985(12) 0.1971(13) 1.5073(6) 0.014(3) Uani 1 1 d .
C39 C 0.4041(13) 0.1824(14) 1.5348(7) 0.020(4) Uani 1 1 d .
H39A H 0.3604 0.1502 1.5173 0.024 Uiso 1 1 calc R
C40 C 0.3751(13) 0.2149(14) 1.5870(7) 0.021(4) Uani 1 1 d U
H40A H 0.3113 0.2040 1.6058 0.025 Uiso 1 1 calc R
C41 C 0.573(2) 0.0655(17) 1.1070(9) 0.049(6) Uani 1 1 d .
H41A H 0.6338 0.0759 1.1237 0.059 Uiso 1 1 calc R
C42 C 0.5845(19) 0.0351(16) 1.0553(8) 0.044(6) Uani 1 1 d .
H42B H 0.6535 0.0231 1.0360 0.053 Uiso 1 1 calc R
C43 C 0.4942(19) 0.0199(17) 1.0282(7) 0.037(5) Uani 1 1 d .
C44 C 0.396(2) 0.0351(18) 1.0605(8) 0.046(6) Uani 1 1 d .
H44A H 0.3341 0.0259 1.0447 0.055 Uiso 1 1 calc R
C45 C 0.388(2) 0.0620(18) 1.1122(9) 0.045(6) Uani 1 1 d .
H45A H 0.3214 0.0679 1.1336 0.054 Uiso 1 1 calc R
N1 N 0.2716(10) 0.4011(11) 1.7603(5) 0.015(3) Uani 1 1 d .
N2 N -0.2982(12) 0.6714(13) 1.7293(6) 0.027(3) Uani 1 1 d U
N3 N 0.6832(11) 0.0777(12) 1.7118(5) 0.020(3) Uani 1 1 d U
N4 N 1.2339(11) -0.1580(13) 1.7927(6) 0.029(4) Uani 1 1 d .
N5 N 0.4744(11) 0.3495(11) 1.1195(5) 0.018(3) Uani 1 1 d .
N6 N 0.5415(12) 0.2287(14) 0.8435(6) 0.033(4) Uani 1 1 d .
N7 N 0.5711(10) 0.1296(11) 1.3399(5) 0.017(3) Uani 1 1 d U
N8 N 0.4349(11) 0.2615(11) 1.6122(5) 0.019(3) Uani 1 1 d U
N9 N 0.4745(16) 0.0816(15) 1.1357(7) 0.044(5) Uani 1 1 d .
C51 C 0.914(4) 0.111(3) 1.878(2) 0.163(15) Uani 1 1 d U
H51A H 0.9897 0.0585 1.8774 0.245 Uiso 1 1 calc R
H51B H 0.8617 0.0707 1.8767 0.245 Uiso 1 1 calc R
H51C H 0.9017 0.1456 1.9122 0.245 Uiso 1 1 calc R
C52 C 0.899(4) 0.193(3) 1.829(2) 0.110(12) Uani 1 1 d U
N10 N 0.880(3) 0.253(2) 1.7959(17) 0.128(11) Uani 1 1 d U
N11 N 0.160(2) 0.223(2) 0.7046(9) 0.064(6) Uani 1 1 d U
C62 C 0.091(3) 0.294(3) 0.6779(12) 0.070(7) Uani 1 1 d U
C61 C 0.008(3) 0.375(2) 0.6410(12) 0.094(9) Uani 1 1 d U
H61A H -0.0383 0.4329 0.6625 0.142 Uiso 1 1 calc R
H61B H -0.0385 0.3388 0.6261 0.142 Uiso 1 1 calc R
H61C H 0.0446 0.4076 0.6097 0.142 Uiso 1 1 calc R
C71 C 0.229(2) -0.5205(18) 0.5541(10) 0.050(6) Uani 1 1 d U
H71A H 0.2153 -0.5370 0.5172 0.075 Uiso 1 1 calc R
H71B H 0.1673 -0.4581 0.5647 0.075 Uiso 1 1 calc R
H71C H 0.2372 -0.5854 0.5824 0.075 Uiso 1 1 calc R
C72 C 0.342(4) -0.489(3) 0.551(2) 0.133(13) Uani 1 1 d U
N12 N 0.424(2) -0.4668(19) 0.5477(14) 0.090(8) Uani 1 1 d U
O1W O 0.3658(12) 0.1199(12) 1.7593(7) 0.049(4) Uani 1 1 d .
H1WB H 0.2990 0.1548 1.7505 0.059 Uiso 1 1 d R
H1WA H 0.3898 0.0625 1.7428 0.074 Uiso 1 1 d R
O2W O 0.5919(14) 0.3936(19) 1.2608(8) 0.089(7) Uani 1 1 d .
H2WB H 0.6460 0.4010 1.2402 0.134 Uiso 1 1 d R
H2WC H 0.5384 0.4541 1.2571 0.134 Uiso 1 1 d R
O4W O 0.704(4) 0.525(4) 1.6108(19) 0.106(15) Uani 0.50 1 d PU
H4WA H 0.7433 0.5395 1.6339 0.160 Uiso 0.50 1 d PR
H4WC H 0.6573 0.5844 1.5961 0.160 Uiso 0.50 1 d PR
O42 O -0.4022(9) 0.7188(10) 1.7188(5) 0.029(3) Uani 1 1 d U
O3W O 0.788(3) 0.048(4) 1.9710(18) 0.096(14) Uani 0.50 1 d P
H3WA H 0.8285 -0.0097 1.9907 0.143 Uiso 0.50 1 d PR
H3WB H 0.7653 0.1004 1.9911 0.143 Uiso 0.50 1 d PR

loop_
_atom_site_aniso_label
_atom_site_aniso_U_11
_atom_site_aniso_U_22
_atom_site_aniso_U_33
_atom_site_aniso_U_23
_atom_site_aniso_U_13
_atom_site_aniso_U_12
W1 0.0114(3) 0.0161(3) 0.0171(3) -0.0048(3) 0.0037(2) -0.0070(3)
W2 0.0099(3) 0.0134(3) 0.0157(3) -0.0025(3) -0.0014(2) -0.0029(3)
W3 0.0148(3) 0.0163(4) 0.0145(3) 0.0002(3) -0.0016(3) -0.0070(3)
W4 0.0097(3) 0.0129(3) 0.0175(3) -0.0037(3) 0.0003(2) -0.0024(3)
W5 0.0154(3) 0.0112(3) 0.0213(3) -0.0011(3) -0.0012(3) -0.0068(3)
W6 0.0143(3) 0.0213(4) 0.0199(3) -0.0017(3) 0.0043(3) -0.0071(3)
W7 0.0162(4) 0.0270(4) 0.0199(3) -0.0022(3) 0.0023(3) -0.0088(3)
W8 0.0177(4) 0.0197(4) 0.0251(4) -0.0033(3) 0.0061(3) -0.0050(3)
W9 0.0277(4) 0.0197(4) 0.0307(4) -0.0019(3) 0.0100(3) -0.0119(3)
W10 0.0174(4) 0.0229(4) 0.0210(3) 0.0043(3) 0.0003(3) -0.0040(3)
Cu1 0.0130(10) 0.0307(12) 0.0135(9) -0.0062(9) -0.0006(8) 0.0037(9)
Cu2 0.0096(10) 0.0363(13) 0.0143(10) 0.0010(9) 0.0002(8) 0.0046(9)
O1 0.014(6) 0.004(5) 0.016(5) 0.005(4) -0.003(4) -0.003(4)
O2 0.015(6) 0.013(6) 0.013(5) 0.000(4) -0.002(4) -0.012(5)
O3 0.025(7) 0.025(7) 0.029(7) -0.005(5) 0.008(5) -0.010(6)
O4 0.025(7) 0.016(6) 0.021(6) -0.002(5) 0.006(5) -0.010(5)
O5 0.027(7) 0.012(6) 0.020(6) 0.004(5) -0.005(5) -0.009(5)
O6 0.005(5) 0.014(6) 0.011(5) 0.001(4) -0.002(4) 0.002(4)
O7 0.010(5) 0.007(5) 0.014(5) -0.001(4) 0.005(4) -0.001(4)
O8 0.021(6) 0.003(5) 0.026(6) 0.005(4) -0.012(5) -0.005(5)
O9 0.017(6) 0.012(6) 0.028(6) -0.004(5) 0.000(5) -0.006(5)
O10 0.017(6) 0.014(6) 0.019(6) -0.008(5) 0.000(5) -0.002(5)
O11 0.025(7) 0.016(6) 0.019(6) -0.003(5) 0.000(5) -0.015(5)
O12 0.017(6) 0.011(6) 0.012(5) -0.002(4) 0.005(4) 0.001(5)
O13 0.020(6) 0.011(6) 0.018(6) -0.008(4) -0.002(5) -0.007(5)
O14 0.016(6) 0.028(7) 0.015(6) 0.001(5) 0.007(5) -0.009(5)
O15 0.009(5) 0.015(6) 0.017(5) -0.006(4) -0.003(4) -0.007(5)
O16 0.011(6) 0.019(6) 0.028(6) -0.008(5) 0.002(5) -0.001(5)
O17 0.014(6) 0.018(6) 0.025(6) -0.002(5) 0.007(5) -0.002(5)
O18 0.018(6) 0.016(6) 0.014(5) 0.003(4) 0.001(4) -0.012(5)
O19 0.021(7) 0.028(7) 0.026(6) -0.007(5) 0.011(5) -0.005(6)
O20 0.021(7) 0.029(7) 0.034(7) 0.008(6) -0.001(6) -0.011(6)
O21 0.019(6) 0.029(7) 0.023(6) -0.006(5) 0.009(5) -0.012(6)
O22 0.028(7) 0.026(7) 0.029(7) -0.001(6) 0.007(6) -0.013(6)
O23 0.038(8) 0.013(6) 0.036(7) -0.007(5) 0.003(6) -0.011(6)
O24 0.028(7) 0.043(8) 0.026(7) -0.008(6) 0.006(6) -0.019(6)
O25 0.013(6) 0.028(7) 0.021(6) -0.002(5) 0.001(5) -0.006(5)
O26 0.034(7) 0.026(7) 0.028(7) -0.006(5) 0.007(6) -0.022(6)
O27 0.016(6) 0.022(7) 0.023(6) -0.004(5) 0.008(5) -0.006(5)
O28 0.035(7) 0.021(7) 0.021(6) 0.004(5) -0.007(5) -0.017(6)
O29 0.021(7) 0.032(8) 0.029(7) -0.006(6) 0.012(5) -0.010(6)
O30 0.018(6) 0.013(6) 0.035(7) 0.003(5) 0.010(5) 0.000(5)
O31 0.027(7) 0.007(6) 0.039(7) -0.001(5) 0.015(6) -0.003(5)
O32 0.052(9) 0.030(8) 0.052(9) -0.011(7) 0.022(7) -0.029(7)
O41 0.011(5) 0.040(6) 0.023(5) -0.014(5) -0.005(4) 0.001(5)
O43 0.022(7) 0.032(8) 0.020(6) -0.002(5) 0.000(5) 0.006(6)
O44 0.013(5) 0.052(7) 0.027(6) 0.005(5) 0.000(5) 0.003(5)
O45 0.013(6) 0.038(8) 0.013(5) -0.008(5) -0.003(5) -0.002(5)
O46 0.015(7) 0.065(10) 0.020(6) -0.020(7) -0.011(5) 0.017(7)
O47 0.024(7) 0.029(7) 0.013(6) -0.004(5) -0.005(5) -0.004(6)
O48 0.013(6) 0.034(7) 0.020(6) -0.014(5) -0.002(5) 0.006(5)
O49 0.068(11) 0.053(10) 0.026(7) -0.020(7) 0.009(7) -0.028(9)
C1 0.027(10) 0.035(11) 0.011(8) -0.007(8) -0.001(7) 0.007(9)
C2 0.012(7) 0.022(7) 0.024(7) 0.001(6) 0.009(6) 0.001(6)
C3 0.010(8) 0.038(11) 0.015(8) -0.014(8) 0.004(6) -0.002(8)
C4 0.027(10) 0.018(9) 0.017(8) 0.001(7) -0.004(7) -0.002(8)
C5 0.006(8) 0.026(10) 0.025(9) -0.002(7) -0.001(7) 0.005(7)
C6 0.029(11) 0.047(13) 0.019(9) -0.003(9) 0.009(8) -0.009(10)
C7 0.012(9) 0.023(10) 0.032(10) 0.011(8) -0.001(7) 0.004(8)
C8 0.021(9) 0.028(10) 0.010(8) -0.007(7) 0.006(7) 0.000(8)
C9 0.027(10) 0.038(11) 0.011(8) 0.001(7) -0.001(7) -0.013(9)
C10 0.014(9) 0.019(9) 0.023(9) 0.013(7) -0.006(7) 0.003(7)
C11 0.024(10) 0.027(10) 0.020(9) 0.000(8) -0.006(7) -0.004(8)
C12 0.024(10) 0.038(12) 0.021(9) -0.002(8) 0.008(8) -0.006(9)
C13 0.014(8) 0.020(9) 0.011(7) 0.000(7) 0.004(6) 0.003(7)
C14 0.014(9) 0.037(12) 0.042(11) 0.020(9) 0.003(8) -0.013(9)
C15 0.014(9) 0.039(12) 0.031(10) 0.000(9) 0.002(8) 0.001(9)
C16 0.012(10) 0.046(15) 0.10(2) 0.034(14) -0.005(11) 0.002(10)
C17 0.012(10) 0.033(12) 0.099(19) 0.011(12) -0.005(11) -0.011(9)
C18 0.011(7) 0.031(8) 0.025(7) -0.004(6) 0.005(6) 0.005(6)
C19 0.017(9) 0.031(11) 0.034(10) -0.016(9) 0.012(8) -0.005(8)
C20 0.011(9) 0.039(12) 0.037(11) -0.013(9) -0.006(8) 0.005(8)
C21 0.027(10) 0.018(9) 0.018(8) -0.001(7) 0.001(7) 0.001(8)
C22 0.008(8) 0.041(11) 0.021(9) -0.003(8) 0.000(7) -0.010(8)
C23 0.026(9) 0.015(9) 0.012(8) -0.003(6) 0.002(7) -0.004(7)
C24 0.014(8) 0.036(10) 0.008(7) 0.000(7) 0.003(6) -0.010(8)
C25 0.017(9) 0.026(10) 0.027(9) 0.001(7) -0.001(7) -0.016(8)
C26 0.019(10) 0.024(10) 0.039(11) 0.006(8) -0.014(8) -0.005(8)
C27 0.021(9) 0.049(13) 0.008(8) -0.011(8) 0.000(7) -0.006(9)
C28 0.006(8) 0.041(12) 0.029(10) -0.004(9) 0.002(7) 0.007(8)
C29 0.022(10) 0.083(17) 0.030(11) -0.016(11) 0.008(8) -0.032(11)
C30 0.041(13) 0.094(19) 0.020(10) -0.017(11) 0.020(9) -0.039(13)
C31 0.019(9) 0.027(10) 0.024(9) -0.001(8) -0.012(7) 0.006(8)
C32 0.004(8) 0.026(10) 0.024(9) 0.001(7) -0.006(6) 0.000(7)
C33 0.008(6) 0.019(7) 0.022(7) -0.004(6) -0.002(5) 0.003(5)
C34 0.022(10) 0.031(11) 0.022(9) -0.005(8) 0.002(7) -0.007(8)
C35 0.010(8) 0.023(9) 0.023(9) -0.004(7) 0.003(7) -0.003(7)
C36 0.006(6) 0.016(7) 0.022(7) -0.002(6) -0.010(5) 0.001(5)
C37 0.029(10) 0.019(9) 0.012(8) -0.004(7) 0.005(7) -0.015(8)
C38 0.008(8) 0.018(9) 0.015(8) -0.002(6) -0.008(6) -0.002(7)
C39 0.010(8) 0.029(10) 0.028(9) -0.018(8) -0.002(7) -0.009(7)
C40 0.007(6) 0.026(7) 0.029(7) -0.008(6) 0.003(6) -0.002(6)
C41 0.069(17) 0.033(13) 0.037(12) -0.006(10) 0.016(12) -0.009(12)
C42 0.053(14) 0.028(12) 0.032(11) 0.011(9) 0.016(10) 0.004(10)
C43 0.052(14) 0.041(13) 0.014(9) -0.006(9) 0.001(9) -0.009(11)
C44 0.065(16) 0.040(13) 0.025(11) -0.006(9) 0.002(10) -0.008(12)
C45 0.053(15) 0.043(14) 0.034(12) -0.009(10) 0.002(10) -0.010(12)
N1 0.006(6) 0.019(7) 0.014(6) -0.003(6) -0.005(5) 0.006(6)
N2 0.016(6) 0.032(7) 0.017(6) 0.002(5) 0.003(5) 0.009(5)
N3 0.012(6) 0.025(7) 0.014(6) -0.002(5) 0.001(5) 0.006(5)
N4 0.008(7) 0.039(10) 0.031(8) 0.001(7) -0.001(6) 0.005(7)
N5 0.018(7) 0.016(7) 0.013(6) -0.001(5) -0.006(6) 0.006(6)
N6 0.011(8) 0.048(11) 0.028(8) -0.012(8) -0.012(6) 0.013(7)
N7 0.009(6) 0.018(6) 0.016(6) -0.002(5) -0.002(5) 0.007(5)
N8 0.019(6) 0.019(6) 0.011(5) 0.001(5) -0.011(5) 0.003(5)
N9 0.051(12) 0.038(11) 0.038(10) -0.010(8) 0.007(9) -0.008(9)
C51 0.21(3) 0.07(2) 0.17(3) -0.05(2) -0.06(3) 0.03(2)
C52 0.14(3) 0.018(15) 0.16(3) -0.024(17) -0.05(2) 0.001(19)
N10 0.17(3) 0.036(16) 0.18(3) -0.024(17) -0.02(2) -0.022(19)
N11 0.074(15) 0.073(15) 0.055(13) -0.036(11) -0.013(11) -0.024(12)
C62 0.10(2) 0.064(18) 0.060(16) -0.030(14) 0.008(14) -0.034(15)
C61 0.14(2) 0.068(18) 0.072(17) -0.026(14) -0.043(16) -0.016(17)
C71 0.053(15) 0.036(13) 0.059(14) -0.001(11) -0.022(12) -0.009(11)
C72 0.14(3) 0.07(2) 0.15(2) 0.009(19) -0.03(2) 0.01(2)
N12 0.077(18) 0.042(13) 0.16(2) 0.008(14) -0.039(18) -0.031(13)
O1W 0.033(8) 0.038(9) 0.074(11) -0.005(8) 0.013(8) -0.013(7)
O2W 0.037(10) 0.15(2) 0.093(15) -0.065(14) 0.007(10) -0.035(12)
O4W 0.117(18) 0.100(17) 0.109(17) -0.017(10) -0.001(10) -0.043(10)
O42 0.010(5) 0.036(6) 0.027(6) 0.000(5) 0.000(5) 0.011(5)
O3W 0.09(3) 0.11(4) 0.09(3) -0.04(3) 0.02(3) -0.03(3)

loop_
_atom_type_symbol
_atom_type_description
_atom_type_scat_dispersion_real
_atom_type_scat_dispersion_imag
_atom_type_scat_source
C C 0.0033 0.0016 'International Tables Vol C Tables 4.2.6.8 and 6.1.1.4'
H H 0.0000 0.0000 'International Tables Vol C Tables 4.2.6.8 and 6.1.1.4'
N N 0.0061 0.0033 'International Tables Vol C Tables 4.2.6.8 and 6.1.1.4'
O O 0.0106 0.0060 'International Tables Vol C Tables 4.2.6.8 and 6.1.1.4'
Cu Cu 0.3201 1.2651 'International Tables Vol C Tables 4.2.6.8 and 6.1.1.4'
W W -0.8490 6.8722 'International Tables Vol C Tables 4.2.6.8 and 6.1.1.4'

loop_
_geom_angle_atom_site_label_1
_geom_angle_atom_site_label_2
_geom_angle_atom_site_label_3
_geom_angle
_geom_angle_site_symmetry_1
_geom_angle_site_symmetry_3
O21 W1 O2 101.7(5) . .
O21 W1 O10 101.8(5) . .
O2 W1 O10 91.3(4) . .
O21 W1 O12 103.2(5) . .
O2 W1 O12 91.2(4) . .
O10 W1 O12 153.8(4) . .
O21 W1 O18 92.4(5) . .
O2 W1 O18 165.8(4) . .
O10 W1 O18 85.6(4) . .
O12 W1 O18 85.7(4) . .
O21 W1 O7 167.4(5) . 2_556
O2 W1 O7 90.9(4) . 2_556
O10 W1 O7 77.6(4) . 2_556
O12 W1 O7 76.2(4) . 2_556
O18 W1 O7 75.0(4) . 2_556
O5 W2 O1 100.3(5) . .
O5 W2 O15 103.7(5) . .
O1 W2 O15 88.9(4) . .
O5 W2 O10 102.9(5) . .
O1 W2 O10 88.5(4) . .
O15 W2 O10 153.3(4) . .
O5 W2 O13 96.8(5) . .
O1 W2 O13 163.0(4) . .
O15 W2 O13 87.1(4) . .
O10 W2 O13 87.8(4) . .
O5 W2 O7 171.9(4) . 2_556
O1 W2 O7 87.9(4) . 2_556
O15 W2 O7 76.3(4) . 2_556
O10 W2 O7 77.1(4) . 2_556
O13 W2 O7 75.1(4) . 2_556
O28 W3 O1 100.4(5) . .
O28 W3 O12 102.9(5) . 2_556
O1 W3 O12 89.7(4) . 2_556
O28 W3 O6 102.8(5) . .
O1 W3 O6 89.0(4) . .
O12 W3 O6 154.1(4) 2_556 .
O28 W3 O8 95.6(5) . .
O1 W3 O8 164.0(4) . .
O12 W3 O8 86.9(5) 2_556 .
O6 W3 O8 87.3(4) . .
O28 W3 O7 170.7(4) . .
O1 W3 O7 88.9(4) . .
O12 W3 O7 77.5(4) 2_556 .
O6 W3 O7 76.7(4) . .
O8 W3 O7 75.1(4) . .
O11 W4 O9 98.2(5) . .
O11 W4 O15 102.7(5) . 2_556
O9 W4 O15 89.7(4) . 2_556
O11 W4 O6 103.5(5) . .
O9 W4 O6 89.6(5) . .
O15 W4 O6 153.6(4) 2_556 .
O11 W4 O2 98.2(5) . .
O9 W4 O2 163.6(4) . .
O15 W4 O2 87.0(4) 2_556 .
O6 W4 O2 86.3(4) . .
O11 W4 O7 174.6(4) . .
O9 W4 O7 76.4(4) . .
O15 W4 O7 77.3(4) 2_556 .
O6 W4 O7 76.9(4) . .
O2 W4 O7 87.2(4) . .
O23 W5 O18 103.6(5) . 2_556
O23 W5 O13 103.0(5) . 2_556
O18 W5 O13 89.0(4) 2_556 2_556
O23 W5 O8 105.2(5) . .
O18 W5 O8 89.0(5) 2_556 .
O13 W5 O8 151.4(4) 2_556 .
O23 W5 O9 103.6(5) . .
O18 W5 O9 152.7(4) 2_556 .
O13 W5 O9 84.4(5) 2_556 .
O8 W5 O9 84.5(5) . .
O23 W5 O7 178.5(5) . .
O18 W5 O7 77.8(4) 2_556 .
O13 W5 O7 76.4(4) 2_556 .
O8 W5 O7 75.3(4) . .
O9 W5 O7 74.9(4) . .
O19 W6 O4 101.4(5) . .
O19 W6 O17 103.5(5) . .
O4 W6 O17 92.2(5) . .
O19 W6 O25 103.0(5) . .
O4 W6 O25 92.2(5) . .
O17 W6 O25 151.7(5) . .
O19 W6 O22 92.8(5) . .
O4 W6 O22 165.8(5) . .
O17 W6 O22 84.3(5) . .
O25 W6 O22 84.7(5) . .
O19 W6 O27 166.7(5) . .
O4 W6 O27 91.9(4) . .
O17 W6 O27 76.2(4) . .
O25 W6 O27 75.7(4) . .
O22 W6 O27 73.9(4) . .
O24 W7 O3 99.6(6) . .
O24 W7 O16 102.9(5) . .
O3 W7 O16 90.0(5) . .
O24 W7 O17 103.1(5) . 2_765
O3 W7 O17 88.9(5) . 2_765
O16 W7 O17 153.8(5) . 2_765
O24 W7 O26 96.7(6) . 2_765
O3 W7 O26 163.6(5) . 2_765
O16 W7 O26 87.1(5) . 2_765
O17 W7 O26 86.6(5) 2_765 2_765
O24 W7 O27 172.0(5) . 2_765
O3 W7 O27 88.3(5) . 2_765
O16 W7 O27 77.2(4) . 2_765
O17 W7 O27 76.6(4) 2_765 2_765
O26 W7 O27 75.3(5) 2_765 2_765
O29 W8 O31 100.7(5) . .
O29 W8 O16 104.1(5) . .
O31 W8 O16 89.8(5) . .
O29 W8 O14 103.8(5) . .
O31 W8 O14 90.2(5) . .
O16 W8 O14 151.6(5) . .
O29 W8 O4 96.3(5) . .
O31 W8 O4 163.0(5) . .
O16 W8 O4 85.8(5) . .
O14 W8 O4 85.9(5) . .
O29 W8 O27 176.5(5) . 2_765
O31 W8 O27 75.8(4) . 2_765
O16 W8 O27 76.6(4) . 2_765
O14 W8 O27 76.0(4) . 2_765
O4 W8 O27 87.2(4) . 2_765
O32 W9 O22 103.2(6) . .
O32 W9 O26 102.8(6) . .
O22 W9 O26 89.8(5) . .
O32 W9 O30 104.7(6) . .
O22 W9 O30 89.4(5) . .
O26 W9 O30 151.9(5) . .
O32 W9 O31 104.2(5) . 2_765
O22 W9 O31 152.6(5) . 2_765
O26 W9 O31 84.0(5) . 2_765
O30 W9 O31 83.9(5) . 2_765
O32 W9 O27 179.0(5) . .
O22 W9 O27 77.6(4) . .
O26 W9 O27 76.5(4) . .
O30 W9 O27 75.9(4) . .
O31 W9 O27 75.1(4) 2_765 .
O20 W10 O3 98.8(5) . .
O20 W10 O25 103.4(5) . .
O3 W10 O25 89.4(5) . .
O20 W10 O14 102.5(5) . 2_765
O3 W10 O14 87.6(5) . 2_765
O25 W10 O14 154.1(5) . 2_765
O20 W10 O30 98.0(5) . .
O3 W10 O30 163.1(5) . .
O25 W10 O30 88.1(5) . .
O14 W10 O30 87.4(5) 2_765 .
O20 W10 O27 173.6(5) . .
O3 W10 O27 87.6(5) . .
O25 W10 O27 77.2(4) . .
O14 W10 O27 76.9(4) 2_765 .
O30 W10 O27 75.6(4) . .
O46 Cu1 O41 89.9(5) 1_556 .
O46 Cu1 O48 169.7(6) 1_556 .
O41 Cu1 O48 90.5(5) . .
O46 Cu1 O43 87.3(5) 1_556 .
O41 Cu1 O43 175.5(5) . .
O48 Cu1 O43 91.7(5) . .
O46 Cu1 O1W 95.9(6) 1_556 .
O41 Cu1 O1W 94.1(5) . .
O48 Cu1 O1W 94.3(5) . .
O43 Cu1 O1W 89.7(5) . .
O45 Cu2 O47 176.4(5) . .
O45 Cu2 O44 88.1(5) . 2_758
O47 Cu2 O44 91.2(5) . 2_758
O45 Cu2 O42 92.3(5) . 2_568
O47 Cu2 O42 87.8(5) . 2_568
O44 Cu2 O42 170.2(6) 2_758 2_568
O45 Cu2 O49 96.7(5) . .
O47 Cu2 O49 86.9(5) . .
O44 Cu2 O49 91.7(6) 2_758 .
O42 Cu2 O49 98.0(5) 2_568 .
W3 O1 W2 174.0(6) . .
W1 O2 W4 175.6(6) . .
W7 O3 W10 172.8(7) . .
W6 O4 W8 176.8(7) . .
W4 O6 W3 115.9(5) . .
W3 O7 W5 92.0(4) . .
W3 O7 W4 90.5(4) . .
W5 O7 W4 91.5(3) . .
W3 O7 W1 90.1(3) . 2_556
W5 O7 W1 91.0(3) . 2_556
W4 O7 W1 177.4(5) . 2_556
W3 O7 W2 177.2(5) . 2_556
W5 O7 W2 90.9(4) . 2_556
W4 O7 W2 89.7(3) . 2_556
W1 O7 W2 89.5(3) 2_556 2_556
W5 O8 W3 117.6(5) . .
W4 O9 W5 117.2(5) . .
W1 O10 W2 115.6(5) . .
W3 O12 W1 116.0(5) 2_556 .
W5 O13 W2 117.5(5) 2_556 .
W8 O14 W10 116.6(6) . 2_765
W4 O15 W2 116.6(5) 2_556 .
W8 O16 W7 116.8(6) . .
W6 O17 W7 116.9(6) . 2_765
W5 O18 W1 116.3(5) 2_556 .
W9 O22 W6 117.2(6) . .
W10 O25 W6 116.8(6) . .
W9 O26 W7 116.8(6) . 2_765
W10 O27 W9 91.7(4) . .
W10 O27 W7 177.1(6) . 2_765
W9 O27 W7 91.3(4) . 2_765
W10 O27 W6 90.1(4) . .
W9 O27 W6 91.4(4) . .
W7 O27 W6 90.0(4) 2_765 .
W10 O27 W8 90.4(4) . 2_765
W9 O27 W8 90.9(4) . 2_765
W7 O27 W8 89.4(4) 2_765 2_765
W6 O27 W8 177.7(6) . 2_765
W9 O30 W10 116.6(6) . .
W8 O31 W9 118.2(6) . 2_765
N1 O41 Cu1 123.1(9) . .
N3 O43 Cu1 118.6(10) . .
N4 O44 Cu2 122.9(10) . 2_758
N5 O45 Cu2 117.5(9) . .
N6 O46 Cu1 120.9(10) . 1_554
N7 O47 Cu2 114.8(9) . .
N8 O48 Cu1 120.8(9) . .
N9 O49 Cu2 137.0(13) . .
N1 C1 C2 120.1(16) . .
C1 C2 C3 120.6(16) . .
C4 C3 C2 116.8(15) . .
C4 C3 C8 121.9(16) . .
C2 C3 C8 121.2(15) . .
C5 C4 C3 121.6(16) . .
N1 C5 C4 119.4(16) . .
N2 C6 C7 120.1(17) . .
C6 C7 C8 122.2(17) . .
C7 C8 C9 116.2(16) . .
C7 C8 C3 123.2(16) . .
C9 C8 C3 120.5(16) . .
C10 C9 C8 120.3(17) . .
N2 C10 C9 121.4(15) . .
N3 C11 C12 119.4(17) . .
C13 C12 C11 119.4(17) . .
C14 C13 C12 117.6(16) . .
C14 C13 C18 122.4(16) . .
C12 C13 C18 119.9(15) . .
C15 C14 C13 120.0(17) . .
N3 C15 C14 122.3(18) . .
N4 C16 C17 120(2) . .
C16 C17 C18 122(2) . .
C17 C18 C19 116.1(17) . .
C17 C18 C13 122.3(17) . .
C19 C18 C13 121.7(17) . .
C20 C19 C18 121.3(18) . .
N4 C20 C19 119.2(18) . .
N5 C21 C22 120.1(17) . .
C23 C22 C21 120.7(16) . .
C22 C23 C24 117.9(14) . .
C22 C23 C28 121.9(15) . .
C24 C23 C28 120.2(15) . .
C25 C24 C23 120.0(15) . .
N5 C25 C24 120.9(15) . .
N6 C26 C27 120.9(17) . .
C28 C27 C26 121.6(17) . .
C27 C28 C29 115.6(17) . .
C27 C28 C23 123.4(16) . .
C29 C28 C23 121.0(17) . .
C30 C29 C28 120.6(19) . .
C29 C30 N6 121.4(18) . .
N7 C31 C32 118.1(17) . .
C31 C32 C33 120.6(16) . .
C34 C33 C32 117.5(15) . .
C34 C33 C38 120.7(15) . .
C32 C33 C38 121.5(15) . .
C35 C34 C33 120.7(17) . .
N7 C35 C34 119.5(16) . .
N8 C36 C37 119.9(14) . .
C38 C37 C36 121.0(15) . .
C37 C38 C39 118.1(14) . .
C37 C38 C33 121.3(14) . .
C39 C38 C33 120.6(13) . .
C40 C39 C38 119.6(14) . .
N8 C40 C39 121.2(15) . .
C42 C41 N9 120(2) . .
C41 C42 C43 122(2) . .
C44 C43 C42 115.7(17) . .
C44 C43 C43 121(3) . 2_657
C42 C43 C43 123(2) . 2_657
C45 C44 C43 122(2) . .
C44 C45 N9 121(2) . .
C1 N1 O41 119.1(13) . .
C1 N1 C5 121.3(14) . .
O41 N1 C5 119.5(13) . .
O42 N2 C10 118.6(14) . .
O42 N2 C6 121.4(16) . .
C10 N2 C6 119.5(15) . .
C15 N3 C11 121.2(15) . .
C15 N3 O43 120.9(14) . .
C11 N3 O43 117.6(15) . .
C20 N4 C16 121.3(17) . .
C20 N4 O44 119.5(16) . .
C16 N4 O44 119.0(17) . .
C25 N5 O45 120.3(14) . .
C25 N5 C21 120.2(14) . .
O45 N5 C21 119.5(14) . .
C26 N6 O46 120.8(17) . .
C26 N6 C30 118.9(16) . .
O46 N6 C30 120.3(16) . .
C35 N7 C31 123.5(14) . .
C35 N7 O47 118.8(13) . .
C31 N7 O47 117.6(14) . .
C40 N8 O48 118.8(14) . .
C40 N8 C36 120.2(14) . .
O48 N8 C36 120.9(13) . .
O49 N9 C41 117.4(19) . .
O49 N9 C45 122.3(18) . .
C41 N9 C45 120.2(19) . .
N10 C52 C51 174(6) . .
N11 C62 C61 175(3) . .
N12 C72 C71 179(5) . .
N2 O42 Cu2 129.8(10) . 2_568

loop_
_geom_bond_atom_site_label_1
_geom_bond_atom_site_label_2
_geom_bond_distance
_geom_bond_site_symmetry_2
W1 O21 1.697(11) .
W1 O2 1.857(10) .
W1 O10 1.923(10) .
W1 O12 1.937(10) .
W1 O18 1.994(10) .
W1 O7 2.309(10) 2_556
W2 O5 1.694(11) .
W2 O1 1.900(10) .
W2 O15 1.926(10) .
W2 O10 1.932(10) .
W2 O13 1.937(10) .
W2 O7 2.325(10) 2_556
W3 O28 1.713(11) .
W3 O1 1.877(10) .
W3 O12 1.900(10) 2_556
W3 O6 1.933(10) .
W3 O8 1.933(10) .
W3 O7 2.289(10) .
W4 O11 1.702(11) .
W4 O9 1.882(11) .
W4 O15 1.905(10) 2_556
W4 O6 1.912(9) .
W4 O2 1.931(10) .
W4 O7 2.297(10) .
W5 O23 1.708(11) .
W5 O18 1.866(11) 2_556
W5 O13 1.910(10) 2_556
W5 O8 1.917(10) .
W5 O9 1.969(11) .
W5 O7 2.291(10) .
W6 O19 1.710(11) .
W6 O4 1.828(11) .
W6 O17 1.909(11) .
W6 O25 1.920(11) .
W6 O22 2.010(12) .
W6 O27 2.321(11) .
W7 O24 1.690(12) .
W7 O3 1.888(12) .
W7 O16 1.910(11) .
W7 O17 1.924(11) 2_765
W7 O26 1.954(11) 2_765
W7 O27 2.296(11) 2_765
W8 O29 1.711(11) .
W8 O31 1.871(11) .
W8 O16 1.907(11) .
W8 O14 1.908(11) .
W8 O4 1.975(11) .
W8 O27 2.325(11) 2_765
W9 O32 1.714(12) .
W9 O22 1.854(12) .
W9 O26 1.894(12) .
W9 O30 1.906(12) .
W9 O31 1.961(11) 2_765
W9 O27 2.289(11) .
W10 O20 1.704(12) .
W10 O3 1.898(12) .
W10 O25 1.899(11) .
W10 O14 1.927(10) 2_765
W10 O30 1.940(11) .
W10 O27 2.274(11) .
Cu1 O46 1.936(11) 1_556
Cu1 O41 1.943(11) .
Cu1 O48 1.948(11) .
Cu1 O43 1.950(12) .
Cu1 O1W 2.377(14) .
Cu2 O45 1.943(12) .
Cu2 O47 1.946(11) .
Cu2 O44 1.961(12) 2_758
Cu2 O42 1.972(11) 2_568
Cu2 O49 2.356(14) .
O7 W1 2.309(10) 2_556
O7 W2 2.325(10) 2_556
O12 W3 1.900(10) 2_556
O13 W5 1.910(10) 2_556
O14 W10 1.927(10) 2_765
O15 W4 1.905(10) 2_556
O17 W7 1.924(11) 2_765
O18 W5 1.866(11) 2_556
O26 W7 1.954(11) 2_765
O27 W7 2.296(11) 2_765
O27 W8 2.325(11) 2_765
O31 W9 1.961(11) 2_765
O41 N1 1.341(16) .
O43 N3 1.323(17) .
O44 N4 1.343(18) .
O44 Cu2 1.961(12) 2_758
O45 N5 1.338(16) .
O46 N6 1.330(18) .
O46 Cu1 1.936(11) 1_554
O47 N7 1.355(16) .
O48 N8 1.346(16) .
O49 N9 1.31(2) .
C1 N1 1.33(2) .
C1 C2 1.39(2) .
C2 C3 1.39(2) .
C3 C4 1.38(2) .
C3 C8 1.48(2) .
C4 C5 1.38(2) .
C5 N1 1.35(2) .
C6 N2 1.36(2) .
C6 C7 1.37(2) .
C7 C8 1.38(2) .
C8 C9 1.41(2) .
C9 C10 1.36(2) .
C10 N2 1.35(2) .
C11 N3 1.32(2) .
C11 C12 1.41(2) .
C12 C13 1.40(2) .
C13 C14 1.37(2) .
C13 C18 1.50(2) .
C14 C15 1.36(2) .
C15 N3 1.32(2) .
C16 N4 1.33(3) .
C16 C17 1.35(3) .
C17 C18 1.37(3) .
C18 C19 1.38(3) .
C19 C20 1.38(2) .
C20 N4 1.33(2) .
C21 N5 1.35(2) .
C21 C22 1.36(2) .
C22 C23 1.35(2) .
C23 C24 1.39(2) .
C23 C28 1.49(2) .
C24 C25 1.35(2) .
C25 N5 1.33(2) .
C26 N6 1.32(2) .
C26 C27 1.37(2) .
C27 C28 1.36(3) .
C28 C29 1.41(2) .
C29 C30 1.34(3) .
C30 N6 1.35(3) .
C31 N7 1.34(2) .
C31 C32 1.40(2) .
C32 C33 1.40(2) .
C33 C34 1.38(2) .
C33 C38 1.48(2) .
C34 C35 1.38(2) .
C35 N7 1.33(2) .
C36 N8 1.35(2) .
C36 C37 1.38(2) .
C37 C38 1.36(2) .
C38 C39 1.40(2) .
C39 C40 1.37(2) .
C40 N8 1.34(2) .
C41 C42 1.34(3) .
C41 N9 1.37(3) .
C42 C43 1.45(3) .
C43 C44 1.41(3) .
C43 C43 1.50(3) 2_657
C44 C45 1.33(3) .
C45 N9 1.39(3) .
N2 O42 1.295(17) .
C51 C52 1.43(5) .
C52 N10 1.01(5) .
N11 C62 1.18(3) .
C62 C61 1.45(4) .
C71 C72 1.62(6) .
C72 N12 1.18(5) .
O42 Cu2 1.972(11) 2_568
